data_4079796
loop_
_publ_author_name
'Zhao, Na'
'Zhang, Jinyuan'
'Yang, Ying'
'Chen, Guifang'
'Zhu, Hongping'
'Roesky, Herbert W.'

_publ_section_title
;
 Reactivity Studies of (Phenylethynyl)germylene LGeC\\tb CPh (L =
 HC[C(Me)N-2,6-iPr2C6H3]2) toward Pentafluorophenylcopper(I), -silver(I),
 and -gold(I) Complexes
;
_journal_issue 3
_journal_name_full Organometallics
_journal_page_first 762
_journal_paper_doi 10.1021/om300724t
_journal_volume 32
_journal_year 2013
_chemical_formula_sum 'C52.5 H50 Au Cu F10 Ge N2'
_chemical_formula_weight 1232.04
_chemical_name_systematic
; 
 ? 
;
_space_group_IT_number 14
_symmetry_cell_setting monoclinic
_symmetry_space_group_name_Hall '-P 2yn'
_symmetry_space_group_name_H-M 'P 1 21/n 1'
_atom_sites_solution_hydrogens geom
_atom_sites_solution_primary direct
_atom_sites_solution_secondary difmap
_audit_creation_method SHELXL-97
_cell_angle_alpha 90.00
_cell_angle_beta 104.1190(10)
_cell_angle_gamma 90.00
_cell_formula_units_Z 4
_cell_length_a 14.3558(2)
_cell_length_b 23.1550(3)
_cell_length_c 15.5012(2)
_cell_measurement_reflns_used 11662
_cell_measurement_temperature 173(2)
_cell_measurement_theta_max 29.0621
_cell_measurement_theta_min 2.7044
_cell_volume 4997.07(12)
_computing_cell_refinement CrysAlisPro
_computing_data_collection CrysAlisPro
_computing_data_reduction CrysAlisPro
_computing_molecular_graphics 'Bruker SHELXTL'
_computing_publication_material 'Bruker SHELXTL'
_computing_structure_refinement 'SHELXL-97 (Sheldrick, 1997)'
_computing_structure_solution 'SHELXS-97 (Sheldrick, 1990)'
_diffrn_ambient_temperature 173(2)
_diffrn_detector_area_resol_mean 16.1903
_diffrn_measured_fraction_theta_full 0.998
_diffrn_measured_fraction_theta_max 0.998
_diffrn_measurement_device_type 'Xcalibur, Sapphire3, Gemini ultra'
_diffrn_measurement_method 'phi and omega scans'
_diffrn_radiation_monochromator graphite
_diffrn_radiation_source 'Enhanced (Mo) X-ray Source'
_diffrn_radiation_type MoK\a
_diffrn_radiation_wavelength 0.71073
_diffrn_reflns_av_R_equivalents 0.0442
_diffrn_reflns_av_sigmaI/netI 0.0501
_diffrn_reflns_limit_h_max 17
_diffrn_reflns_limit_h_min -17
_diffrn_reflns_limit_k_max 26
_diffrn_reflns_limit_k_min -28
_diffrn_reflns_limit_l_max 17
_diffrn_reflns_limit_l_min -19
_diffrn_reflns_number 30587
_diffrn_reflns_theta_full 26.00
_diffrn_reflns_theta_max 26.00
_diffrn_reflns_theta_min 2.71
_exptl_absorpt_coefficient_mu 4.022
_exptl_absorpt_correction_T_max 0.6892
_exptl_absorpt_correction_T_min 0.5001
_exptl_absorpt_correction_type multi-scan
_exptl_absorpt_process_details empirical
_exptl_crystal_colour 'light yellow'
_exptl_crystal_density_diffrn 1.638
_exptl_crystal_density_meas ?
_exptl_crystal_density_method 'not measured'
_exptl_crystal_description rectanglar
_exptl_crystal_F_000 2436
_exptl_crystal_size_max 0.20
_exptl_crystal_size_mid 0.20
_exptl_crystal_size_min 0.10
_refine_diff_density_max 0.680
_refine_diff_density_min -0.560
_refine_diff_density_rms 0.106
_refine_ls_extinction_coef 0.00004(4)
_refine_ls_extinction_expression Fc^*^=kFc[1+0.001xFc^2^\l^3^/sin(2\q)]^-1/4^
_refine_ls_extinction_method SHELXL
_refine_ls_goodness_of_fit_ref 1.023
_refine_ls_hydrogen_treatment 'refined in a geometric riding mode'
_refine_ls_matrix_type full
_refine_ls_number_parameters 618
_refine_ls_number_reflns 9812
_refine_ls_number_restraints 6
_refine_ls_restrained_S_all 1.029
_refine_ls_R_factor_all 0.0463
_refine_ls_R_factor_gt 0.0336
_refine_ls_shift/su_max 0.007
_refine_ls_shift/su_mean 0.000
_refine_ls_structure_factor_coef Fsqd
_refine_ls_weighting_details 'calc w=1/[\s^2^(Fo^2^)+(0.0288P)^2^+1.1784P] where P=(Fo^2^+2Fc^2^)/3'
_refine_ls_weighting_scheme calc
_refine_ls_wR_factor_gt 0.0672
_refine_ls_wR_factor_ref 0.0715
_reflns_number_gt 8155
_reflns_number_total 9812
_reflns_threshold_expression >2sigma(I)
_cod_data_source_file om300724t_si_002.cif
_cod_data_source_block Compound_6
_cod_depositor_comments
;
The following automatic conversions were performed:

'_symmetry_cell_setting' value 'Monoclinic' changed to 'monoclinic'
according to /home/saulius/struct/CIF-dictionaries/cif_core.dic
dictionary named 'cif_core.dic' version 2.4.2 from 2011-04-26.

Automatic conversion script
Id: cif_fix_values 1891 2012-01-12 08:04:46Z andrius 

The following automatic conversions were performed:

'_exptl_crystal_density_meas' value 'not measured' was changed to '?'
- the value is perceived as not measured.

Automatic conversion script
Id: cif_fix_values 3008 2015-01-20 13:52:24Z robertas 
;
_cod_original_cell_volume 4997.07(11)
_cod_original_sg_symbol_H-M P2(1)/n
_cod_original_formula_sum 'C52.50 H50 Au Cu F10 Ge N2'
_cod_database_code 4079796

loop_
_symmetry_equiv_pos_as_xyz
'x, y, z'
'-x+1/2, y+1/2, -z+1/2'
'-x, -y, -z'
'x-1/2, -y-1/2, z-1/2'

loop_
_atom_site_label
_atom_site_type_symbol
_atom_site_fract_x
_atom_site_fract_y
_atom_site_fract_z
_atom_site_U_iso_or_equiv
_atom_site_adp_type
_atom_site_occupancy
_atom_site_symmetry_multiplicity
_atom_site_calc_flag
_atom_site_refinement_flags
_atom_site_disorder_assembly
_atom_site_disorder_group
Au1 Au 1.096887(10) 1.327234(7) 0.106356(10) 0.02589(6) Uani 1 1 d . . .
Ge1 Ge 1.12389(2) 1.251816(17) 0.21220(3) 0.02035(10) Uani 1 1 d . . .
Cu1 Cu 1.07839(3) 1.16449(2) 0.37011(3) 0.02812(12) Uani 1 1 d . . .
N1 N 1.1756(2) 1.17773(13) 0.1922(2) 0.0209(7) Uani 1 1 d . . .
N2 N 1.22199(19) 1.26831(13) 0.3180(2) 0.0211(7) Uani 1 1 d . . .
F1 F 1.17891(18) 1.45606(11) 0.13224(17) 0.0508(7) Uani 1 1 d . . .
F2 F 1.16965(17) 1.54523(11) 0.02145(18) 0.0488(7) Uani 1 1 d . . .
F3 F 1.06958(19) 1.53580(11) -0.15055(18) 0.0543(7) Uani 1 1 d . . .
F4 F 0.97614(18) 1.43613(13) -0.20931(17) 0.0547(7) Uani 1 1 d . . .
F5 F 0.98230(16) 1.34698(11) -0.09938(16) 0.0408(6) Uani 1 1 d . . .
F6 F 1.1091(2) 1.18509(13) 0.5740(2) 0.0700(9) Uani 1 1 d . . .
F7 F 1.1531(3) 1.11013(16) 0.7109(2) 0.0865(11) Uani 1 1 d . . .
F8 F 1.1627(3) 0.99527(14) 0.6801(2) 0.0819(10) Uani 1 1 d . . .
F9 F 1.1283(2) 0.95569(12) 0.5102(2) 0.0725(9) Uani 1 1 d . . .
F10 F 1.0831(2) 1.02946(12) 0.37325(19) 0.0603(8) Uani 1 1 d . . .
C1 C 1.2387(3) 1.08303(16) 0.2497(3) 0.0315(10) Uani 1 1 d . . .
H1A H 1.2600 1.0792 0.1946 0.047 Uiso 1 1 calc R . .
H1B H 1.1817 1.0590 0.2462 0.047 Uiso 1 1 calc R . .
H1C H 1.2902 1.0705 0.3002 0.047 Uiso 1 1 calc R . .
C2 C 1.2144(2) 1.14525(16) 0.2625(3) 0.0226(8) Uani 1 1 d . . .
C3 C 1.2349(2) 1.16688(16) 0.3500(2) 0.0220(8) Uani 1 1 d . . .
H3A H 1.2785 1.1404 0.3924 0.026 Uiso 1 1 calc R . .
C4 C 1.2549(2) 1.22554(16) 0.3734(2) 0.0219(8) Uani 1 1 d . . .
C5 C 1.3147(3) 1.23677(19) 0.4660(3) 0.0356(10) Uani 1 1 d . . .
H5A H 1.3293 1.2781 0.4732 0.053 Uiso 1 1 calc R . .
H5B H 1.3748 1.2148 0.4757 0.053 Uiso 1 1 calc R . .
H5C H 1.2791 1.2247 0.5094 0.053 Uiso 1 1 calc R . .
C11 C 1.1580(3) 1.15461(17) 0.1031(3) 0.0283(9) Uani 1 1 d . . .
C12 C 1.0775(3) 1.11812(18) 0.0726(3) 0.0316(10) Uani 1 1 d . . .
C13 C 1.0644(3) 1.0947(2) -0.0121(3) 0.0470(13) Uani 1 1 d . . .
H13A H 1.0109 1.0702 -0.0346 0.056 Uiso 1 1 calc R . .
C14 C 1.1274(4) 1.1062(2) -0.0637(3) 0.0585(15) Uani 1 1 d . . .
H14A H 1.1181 1.0887 -0.1206 0.070 Uiso 1 1 calc R . .
C15 C 1.2043(4) 1.1431(2) -0.0339(3) 0.0534(13) Uani 1 1 d . . .
H15A H 1.2459 1.1517 -0.0713 0.064 Uiso 1 1 calc R . .
C16 C 1.2214(3) 1.16778(19) 0.0506(3) 0.0384(11) Uani 1 1 d . . .
C21 C 1.2419(2) 1.32844(16) 0.3420(3) 0.0256(9) Uani 1 1 d . . .
C22 C 1.3086(3) 1.35882(18) 0.3064(3) 0.0311(10) Uani 1 1 d . . .
C23 C 1.3231(3) 1.41637(18) 0.3289(3) 0.0369(11) Uani 1 1 d . . .
H23A H 1.3681 1.4380 0.3063 0.044 Uiso 1 1 calc R . .
C24 C 1.2734(3) 1.44337(19) 0.3838(3) 0.0410(12) Uani 1 1 d . . .
H24A H 1.2849 1.4830 0.3987 0.049 Uiso 1 1 calc R . .
C25 C 1.2079(3) 1.41313(18) 0.4165(3) 0.0350(10) Uani 1 1 d . . .
H25A H 1.1738 1.4321 0.4537 0.042 Uiso 1 1 calc R . .
C26 C 1.1904(3) 1.35509(17) 0.3964(3) 0.0284(9) Uani 1 1 d . . .
C31 C 1.0312(2) 1.22072(16) 0.2738(2) 0.0228(8) Uani 1 1 d . . .
C32 C 0.9577(3) 1.20627(17) 0.2943(3) 0.0260(9) Uani 1 1 d . . .
C33 C 0.8585(3) 1.19928(18) 0.2982(3) 0.0288(9) Uani 1 1 d . . .
C34 C 0.7916(3) 1.2405(2) 0.2608(3) 0.0371(11) Uani 1 1 d . . .
H34A H 0.8111 1.2739 0.2342 0.044 Uiso 1 1 calc R . .
C35 C 0.6966(3) 1.2335(2) 0.2619(3) 0.0508(14) Uani 1 1 d . . .
H35A H 0.6511 1.2625 0.2368 0.061 Uiso 1 1 calc R . .
C36 C 0.6673(3) 1.1854(2) 0.2985(4) 0.0586(15) Uani 1 1 d . . .
H36A H 0.6014 1.1805 0.2975 0.070 Uiso 1 1 calc R . .
C37 C 0.7335(3) 1.1437(2) 0.3373(4) 0.0633(17) Uani 1 1 d . . .
H37A H 0.7134 1.1103 0.3634 0.076 Uiso 1 1 calc R . .
C38 C 0.8295(3) 1.1511(2) 0.3375(4) 0.0473(13) Uani 1 1 d . . .
H38A H 0.8756 1.1230 0.3648 0.057 Uiso 1 1 calc R . .
C41 C 1.0822(3) 1.39671(17) 0.0215(3) 0.0258(9) Uani 1 1 d . . .
C42 C 1.1277(3) 1.44874(18) 0.0480(3) 0.0319(10) Uani 1 1 d . . .
C43 C 1.1244(3) 1.49516(17) -0.0080(3) 0.0311(10) Uani 1 1 d . . .
C44 C 1.0739(3) 1.49126(18) -0.0947(3) 0.0316(10) Uani 1 1 d . . .
C45 C 1.0262(3) 1.44055(19) -0.1237(3) 0.0316(10) Uani 1 1 d . . .
C46 C 1.0314(2) 1.39558(17) -0.0659(3) 0.0270(9) Uani 1 1 d . . .
C51 C 1.0943(3) 1.11069(19) 0.4678(3) 0.0322(10) Uani 1 1 d . . .
C52 C 1.1123(3) 1.1275(2) 0.5550(3) 0.0453(12) Uani 1 1 d . . .
C53 C 1.1347(4) 1.0906(2) 0.6264(3) 0.0522(13) Uani 1 1 d . . .
C54 C 1.1400(4) 1.0323(2) 0.6111(3) 0.0527(14) Uani 1 1 d . . .
C55 C 1.1225(3) 1.0128(2) 0.5256(3) 0.0445(12) Uani 1 1 d . . .
C56 C 1.0998(3) 1.0522(2) 0.4571(3) 0.0385(11) Uani 1 1 d . . .
C121 C 1.0055(3) 1.10588(17) 0.1263(3) 0.0320(10) Uani 1 1 d . . .
H12A H 1.0349 1.1174 0.1892 0.038 Uiso 1 1 calc R . .
C122 C 0.9769(3) 1.04274(19) 0.1265(4) 0.0517(13) Uani 1 1 d . . .
H12B H 1.0348 1.0188 0.1441 0.077 Uiso 1 1 calc R . .
H12C H 0.9406 1.0316 0.0668 0.077 Uiso 1 1 calc R . .
H12D H 0.9370 1.0370 0.1689 0.077 Uiso 1 1 calc R . .
C123 C 0.9161(3) 1.1433(2) 0.0921(3) 0.0446(12) Uani 1 1 d . . .
H12E H 0.9343 1.1841 0.0976 0.067 Uiso 1 1 calc R . .
H12F H 0.8694 1.1355 0.1273 0.067 Uiso 1 1 calc R . .
H12G H 0.8876 1.1341 0.0295 0.067 Uiso 1 1 calc R . .
C161 C 1.3069(3) 1.2071(2) 0.0846(3) 0.0473(13) Uani 1 1 d . . .
H16A H 1.2954 1.2289 0.1368 0.057 Uiso 1 1 calc R . .
C162 C 1.3207(4) 1.2510(3) 0.0160(4) 0.0794(19) Uani 1 1 d . . .
H16B H 1.2613 1.2731 -0.0053 0.119 Uiso 1 1 calc R . .
H16C H 1.3366 1.2309 -0.0342 0.119 Uiso 1 1 calc R . .
H16D H 1.3731 1.2773 0.0431 0.119 Uiso 1 1 calc R . .
C163 C 1.3988(4) 1.1714(3) 0.1172(4) 0.0780(19) Uani 1 1 d . . .
H16E H 1.3911 1.1454 0.1649 0.117 Uiso 1 1 calc R . .
H16F H 1.4532 1.1974 0.1397 0.117 Uiso 1 1 calc R . .
H16G H 1.4107 1.1486 0.0677 0.117 Uiso 1 1 calc R . .
C221 C 1.3624(3) 1.3300(2) 0.2456(3) 0.0452(12) Uani 1 1 d . . .
H22A H 1.3155 1.3045 0.2044 0.054 Uiso 1 1 calc R . .
C222 C 1.4016(4) 1.3724(3) 0.1875(4) 0.0713(18) Uani 1 1 d . . .
H22B H 1.3487 1.3956 0.1524 0.107 Uiso 1 1 calc R . .
H22C H 1.4322 1.3509 0.1475 0.107 Uiso 1 1 calc R . .
H22D H 1.4489 1.3978 0.2255 0.107 Uiso 1 1 calc R . .
C223 C 1.4427(3) 1.2915(2) 0.2959(4) 0.0671(17) Uani 1 1 d . . .
H22E H 1.4155 1.2599 0.3239 0.101 Uiso 1 1 calc R . .
H22F H 1.4866 1.3142 0.3419 0.101 Uiso 1 1 calc R . .
H22G H 1.4780 1.2757 0.2546 0.101 Uiso 1 1 calc R . .
C261 C 1.1131(3) 1.32511(18) 0.4314(3) 0.0367(11) Uani 1 1 d . . .
H26A H 1.1153 1.2830 0.4174 0.044 Uiso 1 1 calc R . .
C262 C 1.1288(4) 1.3310(2) 0.5323(3) 0.0522(13) Uani 1 1 d . . .
H26B H 1.1938 1.3182 0.5616 0.078 Uiso 1 1 calc R . .
H26C H 1.0818 1.3072 0.5524 0.078 Uiso 1 1 calc R . .
H26D H 1.1207 1.3715 0.5474 0.078 Uiso 1 1 calc R . .
C263 C 1.0145(3) 1.3479(2) 0.3824(4) 0.0515(14) Uani 1 1 d . . .
H26E H 1.0073 1.3446 0.3181 0.077 Uiso 1 1 calc R . .
H26F H 1.0086 1.3885 0.3982 0.077 Uiso 1 1 calc R . .
H26G H 0.9643 1.3251 0.3996 0.077 Uiso 1 1 calc R . .
C61 C 0.8535(16) 1.4999(11) -0.6498(16) 0.064(6) Uiso 0.25 1 d PD A 2
C62 C 0.8943(12) 1.4920(6) -0.5857(10) 0.072(4) Uiso 0.50 1 d PD . 2
C63 C 0.8895(8) 1.4682(5) -0.5007(8) 0.060(3) Uiso 0.50 1 d PD B 2
C64 C 0.9835(9) 1.4750(4) -0.4275(8) 0.041(2) Uiso 0.50 1 d PD . 2
C61A C 0.8457(16) 1.4827(11) -0.5986(17) 0.058(6) Uiso 0.25 1 d PD . 1
C62A C 0.9517(11) 1.4995(7) -0.5463(11) 0.090(4) Uiso 0.50 1 d PD . 1
C63A C 0.9463(10) 1.4754(6) -0.4660(10) 0.063(3) Uiso 0.50 1 d PD . 1
C64A C 1.0397(12) 1.4853(7) -0.3993(11) 0.088(4) Uiso 0.50 1 d PD . 1

loop_
_atom_site_aniso_label
_atom_site_aniso_U_11
_atom_site_aniso_U_22
_atom_site_aniso_U_33
_atom_site_aniso_U_23
_atom_site_aniso_U_13
_atom_site_aniso_U_12
Au1 0.02974(9) 0.02144(9) 0.02715(9) 0.00453(7) 0.00821(6) 0.00281(6)
Ge1 0.02111(18) 0.0180(2) 0.0221(2) 0.00142(17) 0.00563(15) 0.00083(15)
Cu1 0.0313(2) 0.0242(3) 0.0290(3) 0.0052(2) 0.0077(2) -0.0002(2)
N1 0.0232(15) 0.0184(17) 0.0214(16) 0.0003(14) 0.0059(13) 0.0010(12)
N2 0.0194(14) 0.0174(17) 0.0270(17) -0.0040(14) 0.0066(13) -0.0012(12)
F1 0.0667(17) 0.0407(16) 0.0358(15) -0.0009(13) -0.0052(13) -0.0089(13)
F2 0.0555(15) 0.0292(15) 0.0623(18) -0.0009(13) 0.0154(14) -0.0124(12)
F3 0.0695(17) 0.0409(17) 0.0550(18) 0.0236(15) 0.0197(14) -0.0002(13)
F4 0.0602(16) 0.067(2) 0.0297(14) 0.0117(14) -0.0025(12) -0.0090(14)
F5 0.0447(13) 0.0353(15) 0.0402(15) -0.0033(12) 0.0060(11) -0.0137(11)
F6 0.124(3) 0.0390(19) 0.0482(18) -0.0017(15) 0.0234(18) 0.0022(17)
F7 0.142(3) 0.079(3) 0.0378(18) 0.0080(18) 0.0203(19) 0.003(2)
F8 0.123(3) 0.063(2) 0.060(2) 0.0384(18) 0.023(2) 0.013(2)
F9 0.114(2) 0.0307(17) 0.080(2) 0.0179(16) 0.038(2) 0.0080(17)
F10 0.095(2) 0.0399(17) 0.0487(18) -0.0026(15) 0.0222(16) -0.0039(15)
C1 0.035(2) 0.025(2) 0.032(2) -0.0031(19) 0.0019(18) 0.0062(17)
C2 0.0155(16) 0.022(2) 0.030(2) 0.0012(18) 0.0035(15) -0.0001(15)
C3 0.0196(17) 0.023(2) 0.0215(19) 0.0013(17) 0.0014(15) 0.0045(15)
C4 0.0197(17) 0.025(2) 0.0207(19) -0.0003(17) 0.0042(15) 0.0011(15)
C5 0.044(2) 0.031(3) 0.025(2) -0.0070(19) -0.0046(18) 0.0038(19)
C11 0.037(2) 0.024(2) 0.022(2) -0.0020(18) 0.0036(17) 0.0080(17)
C12 0.034(2) 0.030(2) 0.027(2) -0.0040(19) -0.0010(17) 0.0082(18)
C13 0.048(3) 0.045(3) 0.039(3) -0.017(2) -0.004(2) 0.003(2)
C14 0.081(4) 0.063(4) 0.026(3) -0.020(3) 0.002(3) 0.009(3)
C15 0.076(3) 0.060(4) 0.029(3) -0.008(3) 0.022(2) 0.005(3)
C16 0.047(3) 0.040(3) 0.031(2) -0.006(2) 0.016(2) 0.006(2)
C21 0.0236(18) 0.016(2) 0.034(2) -0.0014(18) 0.0009(16) 0.0003(15)
C22 0.0253(19) 0.030(2) 0.036(2) -0.001(2) 0.0028(17) -0.0028(17)
C23 0.039(2) 0.025(2) 0.045(3) 0.003(2) 0.006(2) -0.0110(19)
C24 0.049(3) 0.019(2) 0.047(3) -0.002(2) -0.004(2) -0.004(2)
C25 0.039(2) 0.024(2) 0.040(3) -0.005(2) 0.0064(19) 0.0052(18)
C26 0.0253(19) 0.025(2) 0.034(2) -0.0015(19) 0.0034(17) 0.0034(16)
C31 0.0215(18) 0.021(2) 0.025(2) -0.0009(17) 0.0051(15) 0.0010(15)
C32 0.031(2) 0.022(2) 0.026(2) -0.0033(18) 0.0086(17) 0.0011(17)
C33 0.0255(19) 0.029(2) 0.034(2) -0.001(2) 0.0123(17) -0.0027(17)
C34 0.032(2) 0.042(3) 0.041(3) 0.010(2) 0.0149(19) 0.0041(19)
C35 0.032(2) 0.065(4) 0.058(3) 0.020(3) 0.016(2) 0.013(2)
C36 0.025(2) 0.081(4) 0.074(4) 0.016(3) 0.022(2) -0.001(2)
C37 0.038(3) 0.053(3) 0.108(5) 0.025(3) 0.036(3) -0.007(2)
C38 0.029(2) 0.039(3) 0.079(4) 0.014(3) 0.024(2) 0.005(2)
C41 0.0281(19) 0.023(2) 0.028(2) 0.0015(18) 0.0117(16) 0.0052(16)
C42 0.029(2) 0.032(2) 0.033(2) -0.002(2) 0.0051(18) 0.0021(18)
C43 0.028(2) 0.021(2) 0.047(3) 0.000(2) 0.0133(19) -0.0019(16)
C44 0.032(2) 0.025(2) 0.041(3) 0.016(2) 0.0159(19) 0.0034(17)
C45 0.030(2) 0.042(3) 0.022(2) 0.007(2) 0.0042(17) 0.0020(18)
C46 0.0259(19) 0.026(2) 0.032(2) -0.0008(19) 0.0118(17) -0.0025(16)
C51 0.031(2) 0.033(3) 0.035(2) 0.009(2) 0.0136(18) 0.0016(18)
C52 0.055(3) 0.036(3) 0.047(3) 0.008(2) 0.017(2) 0.003(2)
C53 0.072(3) 0.056(4) 0.030(3) 0.007(3) 0.016(2) 0.000(3)
C54 0.061(3) 0.050(3) 0.049(3) 0.030(3) 0.018(3) 0.003(3)
C55 0.052(3) 0.031(3) 0.055(3) 0.014(2) 0.020(2) 0.006(2)
C56 0.045(2) 0.037(3) 0.038(3) 0.007(2) 0.018(2) 0.001(2)
C121 0.0271(19) 0.021(2) 0.041(3) -0.0063(19) -0.0053(18) 0.0014(16)
C122 0.050(3) 0.035(3) 0.066(4) -0.010(3) 0.005(2) -0.004(2)
C123 0.039(2) 0.040(3) 0.046(3) -0.011(2) -0.008(2) 0.014(2)
C161 0.055(3) 0.056(3) 0.040(3) -0.012(3) 0.030(2) -0.013(2)
C162 0.096(5) 0.083(5) 0.067(4) 0.007(4) 0.036(4) -0.016(4)
C163 0.056(3) 0.088(5) 0.087(5) 0.011(4) 0.011(3) -0.016(3)
C221 0.038(2) 0.046(3) 0.059(3) -0.007(3) 0.025(2) -0.015(2)
C222 0.070(4) 0.077(4) 0.084(4) -0.005(4) 0.051(3) -0.017(3)
C223 0.052(3) 0.046(3) 0.111(5) -0.006(3) 0.036(3) 0.008(3)
C261 0.038(2) 0.027(2) 0.049(3) -0.012(2) 0.019(2) -0.0014(18)
C262 0.063(3) 0.052(3) 0.052(3) -0.014(3) 0.035(3) -0.008(3)
C263 0.032(2) 0.047(3) 0.077(4) -0.015(3) 0.018(2) 0.002(2)

loop_
_atom_type_symbol
_atom_type_description
_atom_type_scat_dispersion_real
_atom_type_scat_dispersion_imag
_atom_type_scat_source
C C 0.0033 0.0016 'International Tables Vol C Tables 4.2.6.8 and 6.1.1.4'
H H 0.0000 0.0000 'International Tables Vol C Tables 4.2.6.8 and 6.1.1.4'
N N 0.0061 0.0033 'International Tables Vol C Tables 4.2.6.8 and 6.1.1.4'
F F 0.0171 0.0103 'International Tables Vol C Tables 4.2.6.8 and 6.1.1.4'
Cu Cu 0.3201 1.2651 'International Tables Vol C Tables 4.2.6.8 and 6.1.1.4'
Ge Ge 0.1547 1.8001 'International Tables Vol C Tables 4.2.6.8 and 6.1.1.4'
Au Au -2.0133 8.8022 'International Tables Vol C Tables 4.2.6.8 and 6.1.1.4'

loop_
_geom_angle_atom_site_label_1
_geom_angle_atom_site_label_2
_geom_angle_atom_site_label_3
_geom_angle
_geom_angle_site_symmetry_1
_geom_angle_site_symmetry_3
C41 Au1 Ge1 175.21(11) . .
N2 Ge1 N1 94.80(12) . .
N2 Ge1 C31 95.82(14) . .
N1 Ge1 C31 94.92(14) . .
N2 Ge1 Au1 114.06(9) . .
N1 Ge1 Au1 123.46(9) . .
C31 Ge1 Au1 126.54(10) . .
C51 Cu1 C31 166.57(16) . .
C51 Cu1 C32 131.76(16) . .
C31 Cu1 C32 34.94(14) . .
C51 Cu1 C3 100.71(14) . .
C31 Cu1 C3 92.70(14) . .
C32 Cu1 C3 127.42(14) . .
C2 N1 C11 121.0(3) . .
C2 N1 Ge1 118.2(3) . .
C11 N1 Ge1 120.0(2) . .
C4 N2 C21 122.4(3) . .
C4 N2 Ge1 118.6(2) . .
C21 N2 Ge1 117.8(2) . .
C2 C1 H1A 109.5 . .
C2 C1 H1B 109.5 . .
H1A C1 H1B 109.5 . .
C2 C1 H1C 109.5 . .
H1A C1 H1C 109.5 . .
H1B C1 H1C 109.5 . .
N1 C2 C3 122.4(3) . .
N1 C2 C1 119.9(3) . .
C3 C2 C1 117.7(3) . .
C2 C3 C4 124.7(4) . .
C2 C3 Cu1 97.9(2) . .
C4 C3 Cu1 97.4(2) . .
C2 C3 H3A 111.4 . .
C4 C3 H3A 111.4 . .
Cu1 C3 H3A 111.4 . .
N2 C4 C3 122.2(3) . .
N2 C4 C5 121.4(3) . .
C3 C4 C5 116.3(3) . .
C4 C5 H5A 109.5 . .
C4 C5 H5B 109.5 . .
H5A C5 H5B 109.5 . .
C4 C5 H5C 109.5 . .
H5A C5 H5C 109.5 . .
H5B C5 H5C 109.5 . .
C16 C11 C12 122.1(4) . .
C16 C11 N1 119.3(4) . .
C12 C11 N1 118.5(4) . .
C13 C12 C11 117.3(4) . .
C13 C12 C121 119.8(4) . .
C11 C12 C121 122.9(4) . .
C14 C13 C12 121.2(4) . .
C14 C13 H13A 119.4 . .
C12 C13 H13A 119.4 . .
C13 C14 C15 120.7(5) . .
C13 C14 H14A 119.6 . .
C15 C14 H14A 119.6 . .
C14 C15 C16 120.7(5) . .
C14 C15 H15A 119.7 . .
C16 C15 H15A 119.7 . .
C11 C16 C15 117.9(4) . .
C11 C16 C161 121.2(4) . .
C15 C16 C161 120.9(4) . .
C26 C21 C22 121.9(4) . .
C26 C21 N2 118.7(3) . .
C22 C21 N2 119.4(4) . .
C23 C22 C21 117.3(4) . .
C23 C22 C221 121.0(4) . .
C21 C22 C221 121.7(4) . .
C22 C23 C24 121.5(4) . .
C22 C23 H23A 119.3 . .
C24 C23 H23A 119.3 . .
C25 C24 C23 120.1(4) . .
C25 C24 H24A 120.0 . .
C23 C24 H24A 120.0 . .
C24 C25 C26 121.1(4) . .
C24 C25 H25A 119.5 . .
C26 C25 H25A 119.5 . .
C25 C26 C21 118.1(4) . .
C25 C26 C261 118.1(4) . .
C21 C26 C261 123.8(4) . .
C32 C31 Ge1 164.4(3) . .
C32 C31 Cu1 77.3(3) . .
Ge1 C31 Cu1 117.62(17) . .
C31 C32 C33 164.2(4) . .
C31 C32 Cu1 67.7(2) . .
C33 C32 Cu1 128.0(3) . .
C34 C33 C38 119.4(4) . .
C34 C33 C32 119.7(4) . .
C38 C33 C32 120.9(4) . .
C35 C34 C33 120.2(4) . .
C35 C34 H34A 119.9 . .
C33 C34 H34A 119.9 . .
C36 C35 C34 120.6(4) . .
C36 C35 H35A 119.7 . .
C34 C35 H35A 119.7 . .
C35 C36 C37 120.1(4) . .
C35 C36 H36A 119.9 . .
C37 C36 H36A 119.9 . .
C36 C37 C38 119.3(5) . .
C36 C37 H37A 120.3 . .
C38 C37 H37A 120.3 . .
C33 C38 C37 120.3(4) . .
C33 C38 H38A 119.8 . .
C37 C38 H38A 119.8 . .
C46 C41 C42 114.1(4) . .
C46 C41 Au1 124.3(3) . .
C42 C41 Au1 121.6(3) . .
F1 C42 C43 116.2(4) . .
F1 C42 C41 120.3(4) . .
C43 C42 C41 123.5(4) . .
F2 C43 C44 119.0(4) . .
F2 C43 C42 121.1(4) . .
C44 C43 C42 119.9(4) . .
F3 C44 C43 121.0(4) . .
F3 C44 C45 120.3(4) . .
C43 C44 C45 118.6(4) . .
F4 C45 C46 121.2(4) . .
F4 C45 C44 119.2(4) . .
C46 C45 C44 119.6(4) . .
F5 C46 C45 116.2(3) . .
F5 C46 C41 119.5(4) . .
C45 C46 C41 124.3(4) . .
C56 C51 C52 113.5(4) . .
C56 C51 Cu1 122.9(3) . .
C52 C51 Cu1 123.2(3) . .
F6 C52 C51 118.8(4) . .
F6 C52 C53 116.5(5) . .
C51 C52 C53 124.7(5) . .
F7 C53 C52 121.7(5) . .
F7 C53 C54 119.3(5) . .
C52 C53 C54 118.9(5) . .
F8 C54 C55 120.8(5) . .
F8 C54 C53 120.0(5) . .
C55 C54 C53 119.1(4) . .
F9 C55 C54 119.4(4) . .
F9 C55 C56 121.7(5) . .
C54 C55 C56 118.9(5) . .
F10 C56 C51 119.6(4) . .
F10 C56 C55 115.6(4) . .
C51 C56 C55 124.8(5) . .
C12 C121 C122 113.9(4) . .
C12 C121 C123 109.4(4) . .
C122 C121 C123 110.0(3) . .
C12 C121 H12A 107.8 . .
C122 C121 H12A 107.8 . .
C123 C121 H12A 107.8 . .
C121 C122 H12B 109.5 . .
C121 C122 H12C 109.5 . .
H12B C122 H12C 109.5 . .
C121 C122 H12D 109.5 . .
H12B C122 H12D 109.5 . .
H12C C122 H12D 109.5 . .
C121 C123 H12E 109.5 . .
C121 C123 H12F 109.5 . .
H12E C123 H12F 109.5 . .
C121 C123 H12G 109.5 . .
H12E C123 H12G 109.5 . .
H12F C123 H12G 109.5 . .
C16 C161 C162 113.0(4) . .
C16 C161 C163 110.5(4) . .
C162 C161 C163 110.0(4) . .
C16 C161 H16A 107.7 . .
C162 C161 H16A 107.7 . .
C163 C161 H16A 107.7 . .
C161 C162 H16B 109.5 . .
C161 C162 H16C 109.5 . .
H16B C162 H16C 109.5 . .
C161 C162 H16D 109.5 . .
H16B C162 H16D 109.5 . .
H16C C162 H16D 109.5 . .
C161 C163 H16E 109.5 . .
C161 C163 H16F 109.5 . .
H16E C163 H16F 109.5 . .
C161 C163 H16G 109.5 . .
H16E C163 H16G 109.5 . .
H16F C163 H16G 109.5 . .
C22 C221 C223 112.3(4) . .
C22 C221 C222 113.7(4) . .
C223 C221 C222 109.8(4) . .
C22 C221 H22A 106.9 . .
C223 C221 H22A 106.9 . .
C222 C221 H22A 106.9 . .
C221 C222 H22B 109.5 . .
C221 C222 H22C 109.5 . .
H22B C222 H22C 109.5 . .
C221 C222 H22D 109.5 . .
H22B C222 H22D 109.5 . .
H22C C222 H22D 109.5 . .
C221 C223 H22E 109.5 . .
C221 C223 H22F 109.5 . .
H22E C223 H22F 109.5 . .
C221 C223 H22G 109.5 . .
H22E C223 H22G 109.5 . .
H22F C223 H22G 109.5 . .
C26 C261 C263 109.6(4) . .
C26 C261 C262 112.7(4) . .
C263 C261 C262 111.4(4) . .
C26 C261 H26A 107.7 . .
C263 C261 H26A 107.7 . .
C262 C261 H26A 107.7 . .
C261 C262 H26B 109.5 . .
C261 C262 H26C 109.5 . .
H26B C262 H26C 109.5 . .
C261 C262 H26D 109.5 . .
H26B C262 H26D 109.5 . .
H26C C262 H26D 109.5 . .
C261 C263 H26E 109.5 . .
C261 C263 H26F 109.5 . .
H26E C263 H26F 109.5 . .
C261 C263 H26G 109.5 . .
H26E C263 H26G 109.5 . .
H26F C263 H26G 109.5 . .
C61 C62 C63 143(2) . .
C61 C62 C64 109(2) . 3_784
C63 C62 C64 107.9(11) . 3_784
C62 C63 C64 113.7(11) . .
C63 C64 C62 138.3(9) . 3_784
C62A C61A C64A 31.6(8) . 3_784
C64A C62A C63A 175(2) 3_784 .
C64A C62A C63A 69.2(15) 3_784 3_784
C63A C62A C63A 107.4(13) . 3_784
C64A C62A C61A 87.3(19) 3_784 .
C63A C62A C61A 96.0(15) . .
C63A C62A C61A 156.6(18) 3_784 .
C64A C62A C62A 119(2) 3_784 3_784
C63A C62A C62A 58.0(11) . 3_784
C63A C62A C62A 49.4(9) 3_784 3_784
C61A C62A C62A 154(2) . 3_784
C62A C63A C64A 108.9(12) . .
C62A C63A C62A 72.6(13) . 3_784
C64A C63A C62A 36.4(8) . 3_784
C62A C64A C63A 74.4(15) 3_784 .
C62A C64A C61A 61.1(16) 3_784 3_784
C63A C64A C61A 135.5(15) . 3_784

loop_
_geom_bond_atom_site_label_1
_geom_bond_atom_site_label_2
_geom_bond_distance
_geom_bond_site_symmetry_2
Au1 C41 2.056(4) .
Au1 Ge1 2.3625(4) .
Ge1 N2 1.921(3) .
Ge1 N1 1.924(3) .
Ge1 C31 1.955(4) .
Cu1 C51 1.931(4) .
Cu1 C31 1.973(4) .
Cu1 C32 2.080(4) .
Cu1 C3 2.343(3) .
N1 C2 1.329(5) .
N1 C11 1.445(5) .
N2 C4 1.321(5) .
N2 C21 1.452(4) .
F1 C42 1.344(4) .
F2 C43 1.353(4) .
F3 C44 1.338(4) .
F4 C45 1.351(4) .
F5 C46 1.362(4) .
F6 C52 1.368(5) .
F7 C53 1.349(6) .
F8 C54 1.348(5) .
F9 C55 1.351(5) .
F10 C56 1.368(5) .
C1 C2 1.506(5) .
C1 H1A 0.9800 .
C1 H1B 0.9800 .
C1 H1C 0.9800 .
C2 C3 1.409(5) .
C3 C4 1.417(5) .
C3 H3A 1.0000 .
C4 C5 1.504(5) .
C5 H5A 0.9800 .
C5 H5B 0.9800 .
C5 H5C 0.9800 .
C11 C16 1.393(6) .
C11 C12 1.416(5) .
C12 C13 1.391(6) .
C12 C121 1.504(6) .
C13 C14 1.372(7) .
C13 H13A 0.9500 .
C14 C15 1.383(7) .
C14 H14A 0.9500 .
C15 C16 1.395(6) .
C15 H15A 0.9500 .
C16 C161 1.516(6) .
C21 C26 1.394(5) .
C21 C22 1.405(6) .
C22 C23 1.380(6) .
C22 C221 1.512(6) .
C23 C24 1.386(6) .
C23 H23A 0.9500 .
C24 C25 1.365(6) .
C24 H24A 0.9500 .
C25 C26 1.389(5) .
C25 H25A 0.9500 .
C26 C261 1.518(6) .
C31 C32 1.221(5) .
C32 C33 1.449(5) .
C33 C34 1.378(5) .
C33 C38 1.382(6) .
C34 C35 1.378(6) .
C34 H34A 0.9500 .
C35 C36 1.363(7) .
C35 H35A 0.9500 .
C36 C37 1.386(7) .
C36 H36A 0.9500 .
C37 C38 1.388(6) .
C37 H37A 0.9500 .
C38 H38A 0.9500 .
C41 C46 1.373(5) .
C41 C42 1.384(5) .
C42 C43 1.375(6) .
C43 C44 1.365(6) .
C44 C45 1.379(6) .
C45 C46 1.363(5) .
C51 C56 1.369(6) .
C51 C52 1.370(6) .
C52 C53 1.373(7) .
C53 C54 1.376(7) .
C54 C55 1.363(7) .
C55 C56 1.377(6) .
C121 C122 1.519(6) .
C121 C123 1.531(5) .
C121 H12A 1.0000 .
C122 H12B 0.9800 .
C122 H12C 0.9800 .
C122 H12D 0.9800 .
C123 H12E 0.9800 .
C123 H12F 0.9800 .
C123 H12G 0.9800 .
C161 C162 1.520(7) .
C161 C163 1.533(7) .
C161 H16A 1.0000 .
C162 H16B 0.9800 .
C162 H16C 0.9800 .
C162 H16D 0.9800 .
C163 H16E 0.9800 .
C163 H16F 0.9800 .
C163 H16G 0.9800 .
C221 C223 1.514(7) .
C221 C222 1.528(7) .
C221 H22A 1.0000 .
C222 H22B 0.9800 .
C222 H22C 0.9800 .
C222 H22D 0.9800 .
C223 H22E 0.9800 .
C223 H22F 0.9800 .
C223 H22G 0.9800 .
C261 C263 1.527(6) .
C261 C262 1.531(6) .
C261 H26A 1.0000 .
C262 H26B 0.9800 .
C262 H26C 0.9800 .
C262 H26D 0.9800 .
C263 H26E 0.9800 .
C263 H26F 0.9800 .
C263 H26G 0.9800 .
C61 C62 1.04(2) .
C62 C63 1.445(17) .
C62 C64 1.878(18) 3_784
C63 C64 1.545(14) .
C64 C62 1.878(18) 3_784
C61A C62A 1.59(2) .
C61A C64A 1.81(3) 3_784
C62A C64A 0.950(19) 3_784
C62A C63A 1.383(17) .
C62A C63A 1.543(19) 3_784
C62A C62A 1.74(3) 3_784
C63A C64A 1.497(18) .
C63A C62A 1.543(19) 3_784
C64A C62A 0.950(19) 3_784
C64A C61A 1.81(3) 3_784
